data_7122944
loop_
_publ_author_name
'Xia, Peng-Ju'
'Ye, Zhi-Peng'
'Song, Dan'
'Ren, Ji-Wei'
'Wu, Han-Wen'
'Xiao, Jun-An'
'Xiang, Haoyue'
'Chen, Xiaoqing'
'Yang, Hua'

_publ_section_title
;
 Photocatalytic reductive radical-radical coupling of N,
 N'-cyclicazomethine imines with difluorobromo derivatives
;
_journal_name_full 'Chemical Communications'
_journal_paper_doi 10.1039/C8CC09385G
_journal_year 2019
_chemical_formula_sum 'C15 H15 F2 N3 O4'
_chemical_formula_weight 339.30
_chemical_name_systematic
; 
 ? 
;
_space_group_IT_number 14
_symmetry_cell_setting monoclinic
_symmetry_space_group_name_Hall '-P 2yn'
_symmetry_space_group_name_H-M 'P 1 21/n 1'
_atom_sites_solution_hydrogens geom
_atom_sites_solution_primary direct
_atom_sites_solution_secondary difmap
_audit_block_doi 10.5517/ccdc.csd.cc210vpm
_audit_creation_method SHELXL-97
_audit_update_record
;
2018-11-08 deposited with the CCDC.
2019-02-05 downloaded from the CCDC.
;
_cell_angle_alpha 90.00
_cell_angle_beta 98.617(3)
_cell_angle_gamma 90.00
_cell_formula_units_Z 4
_cell_length_a 8.3068(4)
_cell_length_b 14.1708(8)
_cell_length_c 13.3787(6)
_cell_measurement_reflns_used 3584
_cell_measurement_temperature 296(2)
_cell_measurement_theta_max 27.66
_cell_measurement_theta_min 2.11
_cell_volume 1557.08(14)
_computing_structure_refinement 'SHELXL-97 (Sheldrick, 1997)'
_computing_structure_solution 'SHELXS-97 (Sheldrick, 1990)'
_diffrn_ambient_temperature 296(2)
_diffrn_measured_fraction_theta_full 0.984
_diffrn_measured_fraction_theta_max 0.984
_diffrn_measurement_device_type 'CCD area detector'
_diffrn_measurement_method 'phi and omega scans'
_diffrn_radiation_monochromator graphite
_diffrn_radiation_source 'fine-focus sealed tube'
_diffrn_radiation_type MoK\a
_diffrn_radiation_wavelength 0.71073
_diffrn_reflns_av_R_equivalents 0.0127
_diffrn_reflns_av_sigmaI/netI 0.0143
_diffrn_reflns_limit_h_max 10
_diffrn_reflns_limit_h_min -9
_diffrn_reflns_limit_k_max 18
_diffrn_reflns_limit_k_min -11
_diffrn_reflns_limit_l_max 17
_diffrn_reflns_limit_l_min -17
_diffrn_reflns_number 10735
_diffrn_reflns_theta_full 27.66
_diffrn_reflns_theta_max 27.66
_diffrn_reflns_theta_min 2.11
_exptl_absorpt_coefficient_mu 0.122
_exptl_crystal_colour COLORLESS
_exptl_crystal_density_diffrn 1.447
_exptl_crystal_density_method 'not measured'
_exptl_crystal_description bar
_exptl_crystal_F_000 704
_exptl_crystal_size_max 0.3
_exptl_crystal_size_mid 0.2
_exptl_crystal_size_min 0.2
_refine_diff_density_max 0.289
_refine_diff_density_min -0.215
_refine_diff_density_rms 0.040
_refine_ls_extinction_method none
_refine_ls_goodness_of_fit_ref 1.034
_refine_ls_hydrogen_treatment mixed
_refine_ls_matrix_type full
_refine_ls_number_parameters 218
_refine_ls_number_reflns 3584
_refine_ls_number_restraints 0
_refine_ls_restrained_S_all 1.034
_refine_ls_R_factor_all 0.0477
_refine_ls_R_factor_gt 0.0403
_refine_ls_shift/su_max 0.001
_refine_ls_shift/su_mean 0.000
_refine_ls_structure_factor_coef Fsqd
_refine_ls_weighting_details 'calc w=1/[\s^2^(Fo^2^)+(0.0545P)^2^+0.5000P] where P=(Fo^2^+2Fc^2^)/3'
_refine_ls_weighting_scheme calc
_refine_ls_wR_factor_gt 0.1050
_refine_ls_wR_factor_ref 0.1113
_reflns_number_gt 3027
_reflns_number_total 3584
_reflns_threshold_expression >2sigma(I)
_cod_data_source_file c8cc09385g2.cif
_cod_data_source_block ja
_cod_depositor_comments
;
The following automatic conversions were performed:

'_symmetry_cell_setting' value 'Monoclinic' changed to 'monoclinic'
according to
/home/data/users/saulius/crontab/automatic-downloads/rss-feeds/RSC/lib/dictionaries/cif_core.dic
dictionary named 'cif_core.dic' version 2.4.2 from 2011-04-26.

Automatic conversion script
Id: cif_fix_values 4973 2017-02-22 13:04:09Z antanas 
;
_cod_original_sg_symbol_H-M P2(1)/n
_cod_database_code 7122944

loop_
_symmetry_equiv_pos_as_xyz
'x, y, z'
'-x+1/2, y+1/2, -z+1/2'
'-x, -y, -z'
'x-1/2, -y-1/2, z-1/2'

loop_
_atom_site_label
_atom_site_type_symbol
_atom_site_fract_x
_atom_site_fract_y
_atom_site_fract_z
_atom_site_U_iso_or_equiv
_atom_site_adp_type
_atom_site_occupancy
_atom_site_symmetry_multiplicity
_atom_site_calc_flag
_atom_site_refinement_flags
F1 F 0.22336(12) 0.57188(6) 0.80875(7) 0.0529(3) Uani 1 1 d .
O4 O 0.49861(15) 0.37640(7) 1.04387(7) 0.0491(3) Uani 1 1 d .
O3 O 0.21826(14) 0.36322(9) 0.57543(7) 0.0480(3) Uani 1 1 d .
N3 N 0.06668(15) 0.28165(8) 0.67619(8) 0.0370(3) Uani 1 1 d .
H3 H 0.0335 0.2363 0.6355 0.044 Uiso 1 1 calc R
F2 F 0.22822(12) 0.55065(7) 0.64979(8) 0.0566(3) Uani 1 1 d .
N1 N 0.38819(13) 0.40601(8) 0.78224(8) 0.0315(2) Uani 1 1 d .
O1 O -0.09640(13) 0.47618(8) 0.64370(8) 0.0472(3) Uani 1 1 d .
N2 N 0.43256(14) 0.43504(8) 0.88480(8) 0.0353(3) Uani 1 1 d .
H2 H 0.4402 0.4935 0.9021 0.042 Uiso 1 1 calc R
C8 C 0.20700(14) 0.41362(9) 0.75121(8) 0.0256(2) Uani 1 1 d .
C10 C 0.44432(18) 0.27319(10) 0.89510(11) 0.0388(3) Uani 1 1 d .
H10A H 0.3418 0.2424 0.9009 0.047 Uiso 1 1 calc R
H10B H 0.5335 0.2306 0.9185 0.047 Uiso 1 1 calc R
C13 C 0.16190(16) 0.51733(9) 0.72898(10) 0.0332(3) Uani 1 1 d .
C6 C 0.10145(15) 0.36968(9) 0.82092(9) 0.0280(3) Uani 1 1 d .
C11 C 0.46135(17) 0.36522(9) 0.95182(10) 0.0356(3) Uani 1 1 d .
C7 C 0.16503(16) 0.35203(9) 0.65369(9) 0.0314(3) Uani 1 1 d .
C5 C 0.02513(16) 0.29101(9) 0.77298(10) 0.0332(3) Uani 1 1 d .
C12 C -0.02224(18) 0.53671(10) 0.70895(11) 0.0380(3) Uani 1 1 d .
O2 O -0.08369(16) 0.59867(9) 0.74989(12) 0.0687(4) Uani 1 1 d .
C9 C 0.45014(18) 0.30651(11) 0.78756(11) 0.0408(3) Uani 1 1 d .
H9A H 0.5608 0.3042 0.7726 0.049 Uiso 1 1 calc R
H9B H 0.3820 0.2669 0.7394 0.049 Uiso 1 1 calc R
C1 C 0.07432(19) 0.39446(12) 0.91690(10) 0.0423(3) Uani 1 1 d .
H1 H 0.1229 0.4478 0.9489 0.051 Uiso 1 1 calc R
C2 C -0.0278(2) 0.33740(16) 0.96439(13) 0.0593(5) Uani 1 1 d .
H2A H -0.0468 0.3521 1.0294 0.071 Uiso 1 1 calc R
C4 C -0.0775(2) 0.23489(12) 0.81909(14) 0.0518(4) Uani 1 1 d .
H4 H -0.1290 0.1827 0.7864 0.062 Uiso 1 1 calc R
C3 C -0.1008(2) 0.25932(16) 0.91581(15) 0.0630(5) Uani 1 1 d .
H3A H -0.1679 0.2219 0.9492 0.076 Uiso 1 1 calc R
C23 C -0.2746(2) 0.48086(15) 0.62331(18) 0.0676(5) Uani 1 1 d .
H23A H -0.3179 0.4900 0.6861 0.081 Uiso 1 1 calc R
H23B H -0.3083 0.5338 0.5791 0.081 Uiso 1 1 calc R
C24 C -0.3373(3) 0.39335(18) 0.57550(16) 0.0733(6) Uani 1 1 d .
H24A H -0.2973 0.3858 0.5123 0.110 Uiso 1 1 calc R
H24B H -0.4541 0.3954 0.5637 0.110 Uiso 1 1 calc R
H24C H -0.3019 0.3411 0.6190 0.110 Uiso 1 1 calc R

loop_
_atom_site_aniso_label
_atom_site_aniso_U_11
_atom_site_aniso_U_22
_atom_site_aniso_U_33
_atom_site_aniso_U_23
_atom_site_aniso_U_13
_atom_site_aniso_U_12
F1 0.0581(6) 0.0258(4) 0.0662(6) -0.0121(4) -0.0191(4) 0.0017(4)
O4 0.0732(8) 0.0282(5) 0.0381(5) 0.0042(4) -0.0165(5) -0.0047(5)
O3 0.0569(7) 0.0597(7) 0.0297(5) -0.0069(4) 0.0137(4) 0.0016(5)
N3 0.0450(6) 0.0265(6) 0.0377(6) -0.0088(4) 0.0001(5) -0.0054(5)
F2 0.0593(6) 0.0449(6) 0.0688(6) 0.0272(5) 0.0198(5) -0.0023(4)
N1 0.0304(5) 0.0298(6) 0.0331(5) 0.0008(4) 0.0010(4) -0.0005(4)
O1 0.0393(5) 0.0439(6) 0.0537(6) -0.0082(5) -0.0088(4) 0.0041(5)
N2 0.0428(6) 0.0228(5) 0.0360(6) 0.0014(4) -0.0082(5) -0.0049(5)
C8 0.0286(6) 0.0233(6) 0.0247(5) -0.0012(4) 0.0032(4) -0.0017(4)
C10 0.0432(8) 0.0243(7) 0.0454(7) -0.0001(5) -0.0048(6) 0.0034(5)
C13 0.0376(7) 0.0239(6) 0.0367(6) 0.0028(5) 0.0009(5) -0.0030(5)
C6 0.0306(6) 0.0247(6) 0.0294(6) 0.0025(4) 0.0063(4) 0.0014(5)
C11 0.0378(7) 0.0251(7) 0.0399(7) 0.0031(5) -0.0071(5) -0.0028(5)
C7 0.0346(6) 0.0308(7) 0.0281(6) -0.0049(5) 0.0028(5) 0.0033(5)
C5 0.0319(6) 0.0270(6) 0.0397(7) 0.0047(5) 0.0017(5) -0.0009(5)
C12 0.0411(7) 0.0257(7) 0.0451(7) 0.0040(6) -0.0001(6) 0.0028(5)
O2 0.0523(7) 0.0476(8) 0.1034(11) -0.0266(7) 0.0026(7) 0.0127(6)
C9 0.0396(7) 0.0364(8) 0.0454(8) -0.0026(6) 0.0028(6) 0.0101(6)
C1 0.0494(8) 0.0448(8) 0.0349(7) 0.0001(6) 0.0136(6) 0.0070(7)
C2 0.0596(10) 0.0782(14) 0.0461(9) 0.0171(9) 0.0282(8) 0.0128(10)
C4 0.0414(8) 0.0419(9) 0.0705(11) 0.0170(8) 0.0029(7) -0.0123(7)
C3 0.0463(9) 0.0735(13) 0.0735(12) 0.0357(10) 0.0231(8) -0.0022(9)
C23 0.0396(9) 0.0601(12) 0.0952(15) -0.0035(10) -0.0156(9) 0.0053(8)
C24 0.0586(11) 0.0887(16) 0.0710(13) -0.0102(11) 0.0049(9) -0.0212(11)

loop_
_atom_type_symbol
_atom_type_description
_atom_type_scat_dispersion_real
_atom_type_scat_dispersion_imag
_atom_type_scat_source
C C 0.0033 0.0016 'International Tables Vol C Tables 4.2.6.8 and 6.1.1.4'
H H 0.0000 0.0000 'International Tables Vol C Tables 4.2.6.8 and 6.1.1.4'
N N 0.0061 0.0033 'International Tables Vol C Tables 4.2.6.8 and 6.1.1.4'
O O 0.0106 0.0060 'International Tables Vol C Tables 4.2.6.8 and 6.1.1.4'
F F 0.0171 0.0103 'International Tables Vol C Tables 4.2.6.8 and 6.1.1.4'

loop_
_geom_angle_atom_site_label_1
_geom_angle_atom_site_label_2
_geom_angle_atom_site_label_3
_geom_angle
C7 N3 C5 112.23(10)
C7 N3 H3 123.9
C5 N3 H3 123.9
N2 N1 C9 100.84(10)
N2 N1 C8 110.39(9)
C9 N1 C8 113.75(10)
C12 O1 C23 117.08(13)
C11 N2 N1 115.30(11)
C11 N2 H2 122.3
N1 N2 H2 122.3
N1 C8 C6 116.78(10)
N1 C8 C13 109.10(10)
C6 C8 C13 111.59(10)
N1 C8 C7 106.19(9)
C6 C8 C7 102.00(10)
C13 C8 C7 110.80(10)
C11 C10 C9 101.18(11)
C11 C10 H10A 111.5
C9 C10 H10A 111.5
C11 C10 H10B 111.5
C9 C10 H10B 111.5
H10A C10 H10B 109.4
F2 C13 F1 105.59(11)
F2 C13 C8 111.74(11)
F1 C13 C8 109.98(10)
F2 C13 C12 108.24(11)
F1 C13 C12 106.45(11)
C8 C13 C12 114.35(11)
C1 C6 C5 120.38(12)
C1 C6 C8 131.38(12)
C5 C6 C8 108.25(10)
O4 C11 N2 124.68(13)
O4 C11 C10 127.23(12)
N2 C11 C10 108.08(11)
O3 C7 N3 127.06(12)
O3 C7 C8 125.83(12)
N3 C7 C8 107.00(10)
C4 C5 C6 121.75(14)
C4 C5 N3 128.05(14)
C6 C5 N3 110.19(11)
O2 C12 O1 126.78(14)
O2 C12 C13 122.40(14)
O1 C12 C13 110.82(12)
N1 C9 C10 106.11(11)
N1 C9 H9A 110.5
C10 C9 H9A 110.5
N1 C9 H9B 110.5
C10 C9 H9B 110.5
H9A C9 H9B 108.7
C6 C1 C2 118.15(16)
C6 C1 H1 120.9
C2 C1 H1 120.9
C3 C2 C1 120.44(15)
C3 C2 H2A 119.8
C1 C2 H2A 119.8
C5 C4 C3 117.26(16)
C5 C4 H4 121.4
C3 C4 H4 121.4
C2 C3 C4 122.00(15)
C2 C3 H3A 119.0
C4 C3 H3A 119.0
C24 C23 O1 109.15(17)
C24 C23 H23A 109.9
O1 C23 H23A 109.9
C24 C23 H23B 109.9
O1 C23 H23B 109.9
H23A C23 H23B 108.3
C23 C24 H24A 109.5
C23 C24 H24B 109.5
H24A C24 H24B 109.5
C23 C24 H24C 109.5
H24A C24 H24C 109.5
H24B C24 H24C 109.5

loop_
_geom_bond_atom_site_label_1
_geom_bond_atom_site_label_2
_geom_bond_distance
F1 C13 1.3542(15)
O4 C11 1.2343(16)
O3 C7 1.2065(16)
N3 C7 1.3515(18)
N3 C5 1.3954(17)
N3 H3 0.8600
F2 C13 1.3504(16)
N1 N2 1.4270(15)
N1 C9 1.4990(18)
N1 C8 1.5040(15)
O1 C12 1.3101(18)
O1 C23 1.466(2)
N2 C11 1.3326(17)
N2 H2 0.8600
C8 C6 1.5070(16)
C8 C13 1.5347(17)
C8 C7 1.5651(16)
C10 C11 1.5047(19)
C10 C9 1.522(2)
C10 H10A 0.9700
C10 H10B 0.9700
C13 C12 1.5376(19)
C6 C1 1.3819(17)
C6 C5 1.3907(18)
C5 C4 1.378(2)
C12 O2 1.1896(19)
C9 H9A 0.9700
C9 H9B 0.9700
C1 C2 1.392(2)
C1 H1 0.9300
C2 C3 1.377(3)
C2 H2A 0.9300
C4 C3 1.381(3)
C4 H4 0.9300
C3 H3A 0.9300
C23 C24 1.455(3)
C23 H23A 0.9700
C23 H23B 0.9700
C24 H24A 0.9600
C24 H24B 0.9600
C24 H24C 0.9600

loop_
_geom_torsion_atom_site_label_1
_geom_torsion_atom_site_label_2
_geom_torsion_atom_site_label_3
_geom_torsion_atom_site_label_4
_geom_torsion
C9 N1 N2 C11 -19.60(15)
C8 N1 N2 C11 100.98(13)
N2 N1 C8 C6 -49.59(13)
C9 N1 C8 C6 62.91(14)
N2 N1 C8 C13 78.06(12)
C9 N1 C8 C13 -169.44(10)
N2 N1 C8 C7 -162.48(10)
C9 N1 C8 C7 -49.98(13)
N1 C8 C13 F2 63.72(13)
C6 C8 C13 F2 -165.76(10)
C7 C8 C13 F2 -52.84(14)
N1 C8 C13 F1 -53.21(13)
C6 C8 C13 F1 77.31(13)
C7 C8 C13 F1 -169.77(10)
N1 C8 C13 C12 -172.89(10)
C6 C8 C13 C12 -42.37(14)
C7 C8 C13 C12 70.55(14)
N1 C8 C6 C1 68.98(18)
C13 C8 C6 C1 -57.45(18)
C7 C8 C6 C1 -175.77(14)
N1 C8 C6 C5 -110.50(12)
C13 C8 C6 C5 123.07(11)
C7 C8 C6 C5 4.75(13)
N1 N2 C11 O4 -178.82(13)
N1 N2 C11 C10 2.54(16)
C9 C10 C11 O4 -163.11(15)
C9 C10 C11 N2 15.49(15)
C5 N3 C7 O3 -178.77(13)
C5 N3 C7 C8 4.82(14)
N1 C8 C7 O3 -59.43(16)
C6 C8 C7 O3 177.80(13)
C13 C8 C7 O3 58.91(17)
N1 C8 C7 N3 117.04(11)
C6 C8 C7 N3 -5.74(13)
C13 C8 C7 N3 -124.62(11)
C1 C6 C5 C4 -0.8(2)
C8 C6 C5 C4 178.78(13)
C1 C6 C5 N3 178.17(12)
C8 C6 C5 N3 -2.28(15)
C7 N3 C5 C4 177.09(14)
C7 N3 C5 C6 -1.76(16)
C23 O1 C12 O2 -4.2(3)
C23 O1 C12 C13 175.07(14)
F2 C13 C12 O2 -103.64(17)
F1 C13 C12 O2 9.5(2)
C8 C13 C12 O2 131.10(16)
F2 C13 C12 O1 77.06(15)
F1 C13 C12 O1 -169.84(12)
C8 C13 C12 O1 -48.20(16)
N2 N1 C9 C10 28.20(13)
C8 N1 C9 C10 -89.95(13)
C11 C10 C9 N1 -27.05(14)
C5 C6 C1 C2 1.5(2)
C8 C6 C1 C2 -177.95(14)
C6 C1 C2 C3 -0.9(2)
C6 C5 C4 C3 -0.6(2)
N3 C5 C4 C3 -179.33(15)
C1 C2 C3 C4 -0.5(3)
C5 C4 C3 C2 1.2(3)
C12 O1 C23 C24 -162.68(16)
